data_7217645
loop_
_publ_author_name
'Hori, Akiko'
'Nakajima, Kyosuke'
'Akimoto, Yuuki'
'Naganuma, Kohei'
'Yuge, Hidetaka'

_publ_section_title
;
 Guest-adjusted encapsulation and thermal studies of non-porous
 mononuclear Cu(ii) coordination complexes through electrostatic
 interactions induced by fluorine substitution
;
_journal_issue 37
_journal_name_full CrystEngComm
_journal_page_first 8805
_journal_paper_doi 10.1039/C4CE01243G
_journal_volume 16
_journal_year 2014
_chemical_formula_moiety 'C44 H18 Cu F20 O6'
_chemical_formula_sum 'C44 H18 Cu F20 O6'
_chemical_formula_weight 1086.13
_chemical_name_systematic
;
?
;
_space_group_IT_number 2
_symmetry_cell_setting triclinic
_symmetry_space_group_name_Hall '-P 1'
_symmetry_space_group_name_H-M 'P -1'
_atom_sites_solution_hydrogens geom
_atom_sites_solution_primary direct
_atom_sites_solution_secondary difmap
_audit_creation_method SHELXL-97
_cell_angle_alpha 106.861(2)
_cell_angle_beta 92.790(2)
_cell_angle_gamma 94.258(2)
_cell_formula_units_Z 1
_cell_length_a 7.7020(19)
_cell_length_b 11.163(3)
_cell_length_c 11.884(3)
_cell_measurement_reflns_used 6538
_cell_measurement_temperature 100
_cell_measurement_theta_max 27.83
_cell_measurement_theta_min 2.66
_cell_volume 972.5(4)
_computing_cell_refinement 'Bruker SAINT'
_computing_data_collection 'Bruker APEX2'
_computing_data_reduction 'Bruker SAINT'
_computing_molecular_graphics 'Bruker SHELXTL'
_computing_publication_material 'Bruker SHELXTL'
_computing_structure_refinement 'SHELXL-97 (Sheldrick, 2008)'
_computing_structure_solution 'SHELXS-97 (Sheldrick, 2008)'
_diffrn_ambient_temperature 100
_diffrn_detector_area_resol_mean 8.333
_diffrn_measured_fraction_theta_full 0.975
_diffrn_measured_fraction_theta_max 0.975
_diffrn_measurement_device_type 'Bruker APEX-II CCD'
_diffrn_measurement_method '\f and \w scans'
_diffrn_radiation_monochromator graphite
_diffrn_radiation_source 'fine-focus sealed tube'
_diffrn_radiation_type MoK\a
_diffrn_radiation_wavelength 0.71073
_diffrn_reflns_av_R_equivalents 0.0171
_diffrn_reflns_av_sigmaI/netI 0.0204
_diffrn_reflns_limit_h_max 9
_diffrn_reflns_limit_h_min -9
_diffrn_reflns_limit_k_max 14
_diffrn_reflns_limit_k_min -14
_diffrn_reflns_limit_l_max 15
_diffrn_reflns_limit_l_min -15
_diffrn_reflns_number 10973
_diffrn_reflns_theta_full 27.48
_diffrn_reflns_theta_max 27.48
_diffrn_reflns_theta_min 2.66
_exptl_absorpt_coefficient_mu 0.712
_exptl_absorpt_correction_T_max 0.9007
_exptl_absorpt_correction_T_min 0.8421
_exptl_absorpt_correction_type empirical
_exptl_absorpt_process_details
;
SADABS Sheldrick 1996
;
_exptl_crystal_colour green
_exptl_crystal_density_diffrn 1.855
_exptl_crystal_density_meas ?
_exptl_crystal_density_method 'not measured'
_exptl_crystal_description prismatic
_exptl_crystal_F_000 539
_exptl_crystal_size_max 0.25
_exptl_crystal_size_mid 0.20
_exptl_crystal_size_min 0.15
_refine_diff_density_max 0.367
_refine_diff_density_min -0.418
_refine_diff_density_rms 0.055
_refine_ls_extinction_method none
_refine_ls_goodness_of_fit_ref 1.056
_refine_ls_hydrogen_treatment constr
_refine_ls_matrix_type full
_refine_ls_number_parameters 323
_refine_ls_number_reflns 4340
_refine_ls_number_restraints 0
_refine_ls_restrained_S_all 1.056
_refine_ls_R_factor_all 0.0300
_refine_ls_R_factor_gt 0.0271
_refine_ls_shift/su_max 0.000
_refine_ls_shift/su_mean 0.000
_refine_ls_structure_factor_coef Fsqd
_refine_ls_weighting_details 'calc w=1/[\s^2^(Fo^2^)+(0.0345P)^2^+0.5996P] where P=(Fo^2^+2Fc^2^)/3'
_refine_ls_weighting_scheme calc
_refine_ls_wR_factor_gt 0.0710
_refine_ls_wR_factor_ref 0.0729
_reflns_number_gt 3996
_reflns_number_total 4340
_reflns_threshold_expression >2sigma(I)
_cod_data_source_file c4ce01243g2.cif
_cod_data_source_block 101208a1
_cod_depositor_comments
;
The following automatic conversions were performed:

'_symmetry_cell_setting' value 'Triclinic' changed to 'triclinic'
according to
/usr/data/users/saulius/crontab/automatic-downloads/rss-feeds/RSC/lib/dictionaries/cif_core.dic
dictionary named 'cif_core.dic' version 2.4.2 from 2011-04-26.

Automatic conversion script
Id: cif_fix_values 2281 2013-09-26 08:29:07Z andrius 

 Adding full bibliography for 7217645--7217660.cif.

The following automatic conversions were performed:

'_exptl_crystal_density_meas' value 'not measured' was changed to '?'
- the value is perceived as not measured.

Automatic conversion script
Id: cif_fix_values 3008 2015-01-20 13:52:24Z robertas 
;
_cod_database_code 7217645

loop_
_symmetry_equiv_pos_as_xyz
'x, y, z'
'-x, -y, -z'

loop_
_atom_site_label
_atom_site_type_symbol
_atom_site_fract_x
_atom_site_fract_y
_atom_site_fract_z
_atom_site_U_iso_or_equiv
_atom_site_adp_type
_atom_site_occupancy
_atom_site_symmetry_multiplicity
_atom_site_calc_flag
_atom_site_refinement_flags
Cu1 Cu 0.5000 0.5000 0.0000 0.01318(8) Uani 1 2 d S
O1 O 0.29896(14) 0.39264(10) -0.08305(9) 0.0150(2) Uani 1 1 d .
O2 O 0.44627(14) 0.47482(10) 0.15018(9) 0.0156(2) Uani 1 1 d .
O3 O 0.33892(15) 0.70094(11) 0.05480(10) 0.0211(2) Uani 1 1 d .
C1 C 0.01195(19) 0.24255(14) -0.23100(13) 0.0146(3) Uani 1 1 d .
C2 C -0.0695(2) 0.15055(15) -0.32726(13) 0.0170(3) Uani 1 1 d .
C3 C -0.0662(2) 0.02533(15) -0.33256(14) 0.0184(3) Uani 1 1 d .
C4 C 0.0152(2) -0.00685(14) -0.24086(14) 0.0185(3) Uani 1 1 d .
C5 C 0.0962(2) 0.08641(14) -0.14560(13) 0.0160(3) Uani 1 1 d .
C6 C 0.10142(19) 0.21333(14) -0.13865(13) 0.0137(3) Uani 1 1 d .
C7 C 0.21429(19) 0.31226(13) -0.04514(13) 0.0138(3) Uani 1 1 d .
C8 C 0.2212(2) 0.30798(14) 0.07143(13) 0.0159(3) Uani 1 1 d .
H8 H 0.1483 0.2451 0.0903 0.019 Uiso 1 1 calc R
C9 C 0.33093(19) 0.39244(14) 0.16118(13) 0.0138(3) Uani 1 1 d .
C10 C 0.31506(19) 0.38240(13) 0.28394(13) 0.0136(3) Uani 1 1 d .
C11 C 0.45947(19) 0.36795(14) 0.35249(13) 0.0144(3) Uani 1 1 d .
C12 C 0.4449(2) 0.35144(14) 0.46267(13) 0.0156(3) Uani 1 1 d .
C13 C 0.2834(2) 0.35254(14) 0.50885(13) 0.0166(3) Uani 1 1 d .
C14 C 0.1379(2) 0.36910(14) 0.44419(13) 0.0157(3) Uani 1 1 d .
C15 C 0.15478(19) 0.38338(13) 0.33370(13) 0.0142(3) Uani 1 1 d .
C16 C 0.4722(2) 0.80067(15) 0.24414(14) 0.0196(3) Uani 1 1 d .
H16 H 0.4713 0.7204 0.2568 0.023 Uiso 1 1 calc R
C17 C 0.5410(2) 0.90698(16) 0.33164(15) 0.0241(3) Uani 1 1 d .
H17 H 0.5872 0.8996 0.4047 0.029 Uiso 1 1 calc R
C18 C 0.5433(2) 1.02508(17) 0.31366(17) 0.0296(4) Uani 1 1 d .
H18 H 0.5914 1.0980 0.3738 0.036 Uiso 1 1 calc R
C19 C 0.4748(3) 1.03480(17) 0.20759(18) 0.0318(4) Uani 1 1 d .
H19 H 0.4753 1.1152 0.1953 0.038 Uiso 1 1 calc R
C20 C 0.4048(2) 0.92884(16) 0.11811(16) 0.0249(4) Uani 1 1 d .
H20 H 0.3584 0.9366 0.0452 0.030 Uiso 1 1 calc R
C21 C 0.4039(2) 0.81164(15) 0.13706(14) 0.0172(3) Uani 1 1 d .
C22 C 0.2552(2) 0.70998(19) -0.05238(15) 0.0267(4) Uani 1 1 d .
H22A H 0.1585 0.7632 -0.0339 0.040 Uiso 1 1 calc R
H22B H 0.2099 0.6259 -0.1019 0.040 Uiso 1 1 calc R
H22C H 0.3398 0.7471 -0.0946 0.040 Uiso 1 1 calc R
F1 F 0.00014(12) 0.36210(8) -0.22779(8) 0.0193(2) Uani 1 1 d .
F2 F -0.15211(13) 0.18081(9) -0.41513(8) 0.0233(2) Uani 1 1 d .
F3 F -0.14230(14) -0.06447(9) -0.42647(8) 0.0262(2) Uani 1 1 d .
F4 F 0.01833(15) -0.12799(9) -0.24461(9) 0.0289(2) Uani 1 1 d .
F5 F 0.17574(13) 0.04859(9) -0.06002(8) 0.0225(2) Uani 1 1 d .
F6 F 0.61857(12) 0.36488(9) 0.31126(8) 0.0203(2) Uani 1 1 d .
F7 F 0.58613(12) 0.33468(9) 0.52480(8) 0.0215(2) Uani 1 1 d .
F8 F 0.26887(13) 0.33662(9) 0.61505(8) 0.0235(2) Uani 1 1 d .
F9 F -0.01859(12) 0.36943(9) 0.48813(8) 0.0215(2) Uani 1 1 d .
F10 F 0.00969(11) 0.39873(9) 0.27424(8) 0.01869(19) Uani 1 1 d .

loop_
_atom_site_aniso_label
_atom_site_aniso_U_11
_atom_site_aniso_U_22
_atom_site_aniso_U_33
_atom_site_aniso_U_23
_atom_site_aniso_U_13
_atom_site_aniso_U_12
Cu1 0.01461(13) 0.01367(13) 0.01098(13) 0.00485(10) -0.00045(9) -0.00451(9)
O1 0.0164(5) 0.0151(5) 0.0135(5) 0.0057(4) -0.0002(4) -0.0036(4)
O2 0.0168(5) 0.0153(5) 0.0142(5) 0.0051(4) 0.0002(4) -0.0045(4)
O3 0.0232(6) 0.0235(6) 0.0159(5) 0.0058(5) -0.0044(4) 0.0009(5)
C1 0.0143(7) 0.0138(7) 0.0169(7) 0.0065(6) 0.0025(5) -0.0008(5)
C2 0.0152(7) 0.0229(8) 0.0136(7) 0.0073(6) -0.0003(6) -0.0006(6)
C3 0.0186(8) 0.0180(7) 0.0144(7) 0.0001(6) -0.0007(6) -0.0049(6)
C4 0.0208(8) 0.0123(7) 0.0213(8) 0.0046(6) 0.0005(6) -0.0029(6)
C5 0.0162(7) 0.0171(7) 0.0156(7) 0.0075(6) -0.0015(6) -0.0006(6)
C6 0.0129(7) 0.0152(7) 0.0122(7) 0.0037(5) 0.0013(5) -0.0021(5)
C7 0.0130(7) 0.0131(7) 0.0148(7) 0.0037(6) 0.0010(5) 0.0005(5)
C8 0.0172(7) 0.0161(7) 0.0143(7) 0.0056(6) 0.0005(6) -0.0040(6)
C9 0.0153(7) 0.0135(7) 0.0129(7) 0.0043(5) 0.0018(5) 0.0008(5)
C10 0.0171(7) 0.0107(6) 0.0118(7) 0.0025(5) 0.0005(5) -0.0021(5)
C11 0.0152(7) 0.0134(7) 0.0134(7) 0.0020(6) 0.0024(5) -0.0005(5)
C12 0.0182(7) 0.0135(7) 0.0144(7) 0.0034(6) -0.0017(6) 0.0013(5)
C13 0.0250(8) 0.0139(7) 0.0119(7) 0.0053(6) 0.0028(6) 0.0007(6)
C14 0.0168(7) 0.0138(7) 0.0172(7) 0.0052(6) 0.0054(6) 0.0004(5)
C15 0.0154(7) 0.0122(6) 0.0151(7) 0.0046(6) -0.0008(5) -0.0002(5)
C16 0.0205(8) 0.0203(8) 0.0184(8) 0.0062(6) 0.0005(6) 0.0036(6)
C17 0.0230(8) 0.0271(9) 0.0199(8) 0.0029(7) -0.0001(6) 0.0053(7)
C18 0.0319(10) 0.0207(8) 0.0300(10) -0.0023(7) 0.0047(8) 0.0011(7)
C19 0.0431(11) 0.0179(8) 0.0371(10) 0.0096(8) 0.0123(8) 0.0072(7)
C20 0.0300(9) 0.0260(9) 0.0233(8) 0.0119(7) 0.0067(7) 0.0098(7)
C21 0.0154(7) 0.0198(7) 0.0168(7) 0.0054(6) 0.0029(6) 0.0037(6)
C22 0.0230(9) 0.0410(10) 0.0163(8) 0.0075(7) -0.0019(6) 0.0110(7)
F1 0.0240(5) 0.0149(4) 0.0205(5) 0.0084(4) -0.0015(4) 0.0000(4)
F2 0.0252(5) 0.0292(5) 0.0164(5) 0.0106(4) -0.0067(4) -0.0028(4)
F3 0.0308(6) 0.0225(5) 0.0181(5) -0.0016(4) -0.0062(4) -0.0076(4)
F4 0.0408(6) 0.0118(4) 0.0313(6) 0.0052(4) -0.0073(5) -0.0040(4)
F5 0.0293(5) 0.0177(5) 0.0216(5) 0.0097(4) -0.0084(4) -0.0006(4)
F6 0.0144(4) 0.0299(5) 0.0166(4) 0.0068(4) 0.0026(3) 0.0016(4)
F7 0.0213(5) 0.0270(5) 0.0170(5) 0.0079(4) -0.0028(4) 0.0053(4)
F8 0.0297(5) 0.0309(5) 0.0143(4) 0.0127(4) 0.0050(4) 0.0043(4)
F9 0.0188(5) 0.0274(5) 0.0219(5) 0.0114(4) 0.0085(4) 0.0023(4)
F10 0.0148(4) 0.0240(5) 0.0193(5) 0.0099(4) -0.0005(3) 0.0016(3)

loop_
_atom_type_symbol
_atom_type_description
_atom_type_scat_dispersion_real
_atom_type_scat_dispersion_imag
_atom_type_scat_source
C C 0.0033 0.0016 'International Tables Vol C Tables 4.2.6.8 and 6.1.1.4'
H H 0.0000 0.0000 'International Tables Vol C Tables 4.2.6.8 and 6.1.1.4'
O O 0.0106 0.0060 'International Tables Vol C Tables 4.2.6.8 and 6.1.1.4'
F F 0.0171 0.0103 'International Tables Vol C Tables 4.2.6.8 and 6.1.1.4'
Cu Cu 0.3201 1.2651 'International Tables Vol C Tables 4.2.6.8 and 6.1.1.4'

loop_
_geom_angle_atom_site_label_1
_geom_angle_atom_site_label_2
_geom_angle_atom_site_label_3
_geom_angle
_geom_angle_site_symmetry_1
_geom_angle_site_symmetry_3
O1 Cu1 O1 180.0 2_665 .
O1 Cu1 O2 93.04(4) 2_665 2_665
O1 Cu1 O2 86.96(4) . 2_665
O1 Cu1 O2 86.96(4) 2_665 .
O1 Cu1 O2 93.04(4) . .
O2 Cu1 O2 180.0 2_665 .
O1 Cu1 O3 85.32(4) 2_665 .
O1 Cu1 O3 94.68(4) . .
O2 Cu1 O3 91.15(4) 2_665 .
O2 Cu1 O3 88.85(4) . .
C7 O1 Cu1 124.49(10) . .
C9 O2 Cu1 123.97(10) . .
C21 O3 C22 117.11(13) . .
C21 O3 Cu1 124.17(9) . .
C22 O3 Cu1 106.80(9) . .
F1 C1 C2 117.51(13) . .
F1 C1 C6 120.43(13) . .
C2 C1 C6 122.05(14) . .
F2 C2 C1 120.92(14) . .
F2 C2 C3 119.44(14) . .
C1 C2 C3 119.64(14) . .
F3 C3 C4 120.10(14) . .
F3 C3 C2 120.00(14) . .
C4 C3 C2 119.90(14) . .
F4 C4 C3 120.45(14) . .
F4 C4 C5 119.96(14) . .
C3 C4 C5 119.58(14) . .
F5 C5 C4 116.61(13) . .
F5 C5 C6 120.95(13) . .
C4 C5 C6 122.40(14) . .
C5 C6 C1 116.33(13) . .
C5 C6 C7 121.94(13) . .
C1 C6 C7 121.33(13) . .
O1 C7 C8 126.02(13) . .
O1 C7 C6 114.29(13) . .
C8 C7 C6 119.68(13) . .
C9 C8 C7 122.61(14) . .
C9 C8 H8 118.7 . .
C7 C8 H8 118.7 . .
O2 C9 C8 127.07(14) . .
O2 C9 C10 116.21(13) . .
C8 C9 C10 116.69(13) . .
C11 C10 C15 116.50(13) . .
C11 C10 C9 121.60(13) . .
C15 C10 C9 121.87(13) . .
F6 C11 C12 117.29(13) . .
F6 C11 C10 120.56(13) . .
C12 C11 C10 122.10(14) . .
F7 C12 C11 120.40(14) . .
F7 C12 C13 119.97(14) . .
C11 C12 C13 119.63(14) . .
F8 C13 C14 120.45(14) . .
F8 C13 C12 119.78(14) . .
C14 C13 C12 119.77(14) . .
F9 C14 C15 120.31(14) . .
F9 C14 C13 119.98(14) . .
C15 C14 C13 119.70(14) . .
F10 C15 C14 117.46(13) . .
F10 C15 C10 120.27(13) . .
C14 C15 C10 122.27(14) . .
C17 C16 C21 119.70(15) . .
C17 C16 H16 120.2 . .
C21 C16 H16 120.2 . .
C16 C17 C18 120.54(16) . .
C16 C17 H17 119.7 . .
C18 C17 H17 119.7 . .
C19 C18 C17 119.23(17) . .
C19 C18 H18 120.4 . .
C17 C18 H18 120.4 . .
C18 C19 C20 121.19(16) . .
C18 C19 H19 119.4 . .
C20 C19 H19 119.4 . .
C21 C20 C19 118.98(16) . .
C21 C20 H20 120.5 . .
C19 C20 H20 120.5 . .
O3 C21 C20 123.86(15) . .
O3 C21 C16 115.79(14) . .
C20 C21 C16 120.36(15) . .
O3 C22 H22A 109.5 . .
O3 C22 H22B 109.5 . .
H22A C22 H22B 109.5 . .
O3 C22 H22C 109.5 . .
H22A C22 H22C 109.5 . .
H22B C22 H22C 109.5 . .

loop_
_geom_bond_atom_site_label_1
_geom_bond_atom_site_label_2
_geom_bond_distance
_geom_bond_site_symmetry_2
Cu1 O1 1.9229(11) 2_665
Cu1 O1 1.9229(11) .
Cu1 O2 1.9445(11) 2_665
Cu1 O2 1.9446(11) .
Cu1 O3 2.5768(13) .
O1 C7 1.2687(18) .
O2 C9 1.2695(18) .
O3 C21 1.3760(19) .
O3 C22 1.4328(19) .
C1 F1 1.3340(17) .
C1 C2 1.382(2) .
C1 C6 1.398(2) .
C2 F2 1.3346(18) .
C2 C3 1.383(2) .
C3 F3 1.3396(17) .
C3 C4 1.380(2) .
C4 F4 1.3421(18) .
C4 C5 1.380(2) .
C5 F5 1.3471(17) .
C5 C6 1.393(2) .
C6 C7 1.504(2) .
C7 C8 1.399(2) .
C8 C9 1.397(2) .
C8 H8 0.9500 .
C9 C10 1.505(2) .
C10 C11 1.393(2) .
C10 C15 1.394(2) .
C11 F6 1.3408(17) .
C11 C12 1.383(2) .
C12 F7 1.3399(17) .
C12 C13 1.384(2) .
C13 F8 1.3333(17) .
C13 C14 1.381(2) .
C14 F9 1.3368(18) .
C14 C15 1.379(2) .
C15 F10 1.3413(17) .
C16 C17 1.381(2) .
C16 C21 1.395(2) .
C16 H16 0.9500 .
C17 C18 1.394(3) .
C17 H17 0.9500 .
C18 C19 1.379(3) .
C18 H18 0.9500 .
C19 C20 1.393(3) .
C19 H19 0.9500 .
C20 C21 1.390(2) .
C20 H20 0.9500 .
C22 H22A 0.9800 .
C22 H22B 0.9800 .
C22 H22C 0.9800 .

loop_
_geom_torsion_atom_site_label_1
_geom_torsion_atom_site_label_2
_geom_torsion_atom_site_label_3
_geom_torsion_atom_site_label_4
_geom_torsion
_geom_torsion_site_symmetry_1
O1 Cu1 O1 C7 157(29) 2_665
O2 Cu1 O1 C7 161.55(12) 2_665
O2 Cu1 O1 C7 -18.45(12) .
O3 Cu1 O1 C7 -107.54(12) .
O1 Cu1 O2 C9 -169.14(12) 2_665
O1 Cu1 O2 C9 10.86(12) .
O2 Cu1 O2 C9 72(27) 2_665
O3 Cu1 O2 C9 105.49(12) .
O1 Cu1 O3 C21 -13.43(11) 2_665
O1 Cu1 O3 C21 166.57(11) .
O2 Cu1 O3 C21 -106.39(11) 2_665
O2 Cu1 O3 C21 73.61(11) .
O1 Cu1 O3 C22 127.86(11) 2_665
O1 Cu1 O3 C22 -52.14(11) .
O2 Cu1 O3 C22 34.91(11) 2_665
O2 Cu1 O3 C22 -145.09(11) .
F1 C1 C2 F2 2.0(2) .
C6 C1 C2 F2 -179.07(13) .
F1 C1 C2 C3 -177.73(13) .
C6 C1 C2 C3 1.2(2) .
F2 C2 C3 F3 1.4(2) .
C1 C2 C3 F3 -178.88(14) .
F2 C2 C3 C4 -178.44(14) .
C1 C2 C3 C4 1.3(2) .
F3 C3 C4 F4 -0.3(2) .
C2 C3 C4 F4 179.54(14) .
F3 C3 C4 C5 178.74(14) .
C2 C3 C4 C5 -1.4(2) .
F4 C4 C5 F5 0.1(2) .
C3 C4 C5 F5 -178.92(14) .
F4 C4 C5 C6 178.11(14) .
C3 C4 C5 C6 -0.9(2) .
F5 C5 C6 C1 -178.85(13) .
C4 C5 C6 C1 3.2(2) .
F5 C5 C6 C7 8.3(2) .
C4 C5 C6 C7 -169.65(14) .
F1 C1 C6 C5 175.53(13) .
C2 C1 C6 C5 -3.4(2) .
F1 C1 C6 C7 -11.5(2) .
C2 C1 C6 C7 169.56(14) .
Cu1 O1 C7 C8 17.1(2) .
Cu1 O1 C7 C6 -161.53(10) .
C5 C6 C7 O1 135.01(15) .
C1 C6 C7 O1 -37.5(2) .
C5 C6 C7 C8 -43.7(2) .
C1 C6 C7 C8 143.77(15) .
O1 C7 C8 C9 -2.4(2) .
C6 C7 C8 C9 176.16(14) .
Cu1 O2 C9 C8 -1.2(2) .
Cu1 O2 C9 C10 176.72(9) .
C7 C8 C9 O2 -6.3(3) .
C7 C8 C9 C10 175.73(14) .
O2 C9 C10 C11 -52.36(19) .
C8 C9 C10 C11 125.82(16) .
O2 C9 C10 C15 129.54(15) .
C8 C9 C10 C15 -52.3(2) .
C15 C10 C11 F6 179.44(12) .
C9 C10 C11 F6 1.2(2) .
C15 C10 C11 C12 2.0(2) .
C9 C10 C11 C12 -176.23(13) .
F6 C11 C12 F7 0.8(2) .
C10 C11 C12 F7 178.31(13) .
F6 C11 C12 C13 -179.37(13) .
C10 C11 C12 C13 -1.8(2) .
F7 C12 C13 F8 -0.1(2) .
C11 C12 C13 F8 179.99(13) .
F7 C12 C13 C14 -179.62(13) .
C11 C12 C13 C14 0.5(2) .
F8 C13 C14 F9 0.1(2) .
C12 C13 C14 F9 179.57(13) .
F8 C13 C14 C15 -178.94(13) .
C12 C13 C14 C15 0.5(2) .
F9 C14 C15 F10 0.7(2) .
C13 C14 C15 F10 179.76(13) .
F9 C14 C15 C10 -179.36(13) .
C13 C14 C15 C10 -0.3(2) .
C11 C10 C15 F10 179.02(12) .
C9 C10 C15 F10 -2.8(2) .
C11 C10 C15 C14 -0.9(2) .
C9 C10 C15 C14 177.30(13) .
C21 C16 C17 C18 -0.2(3) .
C16 C17 C18 C19 0.4(3) .
C17 C18 C19 C20 -0.5(3) .
C18 C19 C20 C21 0.3(3) .
C22 O3 C21 C20 -5.2(2) .
Cu1 O3 C21 C20 132.55(14) .
C22 O3 C21 C16 175.07(14) .
Cu1 O3 C21 C16 -47.19(18) .
C19 C20 C21 O3 -179.73(16) .
C19 C20 C21 C16 0.0(3) .
C17 C16 C21 O3 179.69(14) .
C17 C16 C21 C20 -0.1(2) .
